data_2107470
loop_
_publ_author_name
'Hejny, Clivia'
'Kahlenberg, Volker'
'Schmidmair, Daniela'
'Dabi\'c, Predrag'

_publ_section_title
;
 (3+1)-Incommensurately modulated crystal structure of Cs~3~ScSi~6~O~15~
;
_journal_coeditor_code DK5038
_journal_issue 1
_journal_name_full 'Acta Crystallographica Section B'
_journal_page_first 109
_journal_page_last 116
_journal_paper_doi 10.1107/S2052520615022076
_journal_volume 72
_journal_year 2016
_chemical_formula_sum 'Cs3 O15 Sc Si6'
_chemical_formula_weight 852.2
_chemical_name_systematic ' ?'
_space_group_IT_number 166
_space_group_ssg_name X-3m1(00\g)0s0
_symmetry_cell_setting trigonal
_symmetry_space_group_name_Hall '-R 3 2"'
_symmetry_space_group_name_H-M 'R -3 m :H'
_cell_angle_alpha 90.0
_cell_angle_beta 90.0
_cell_angle_gamma 120.0
_cell_formula_units_Z 3
_cell_length_a 13.8611(13)
_cell_length_b 13.8611(13)
_cell_length_c 6.9924(10)
_cell_measurement_reflns_used 7064
_cell_measurement_temperature 293
_cell_measurement_theta_max 28.4330
_cell_measurement_theta_min 3.3730
_cell_modulation_dimension 1
_cell_volume 1163.5(2)
_computing_cell_refinement
;
CrysAlisPro, Agilent Technologies,
Version 1.171.37.34 (release 22-05-2014 CrysAlis171 .NET)
(compiled May 22 2014,16:03:01)
;
_computing_data_collection
;
CrysAlisPro, Agilent Technologies,
Version 1.171.37.34 (release 22-05-2014 CrysAlis171 .NET)
(compiled May 22 2014,16:03:01)
;
_computing_data_reduction
;
CrysAlisPro, Agilent Technologies,
Version 1.171.37.34 (release 22-05-2014 CrysAlis171 .NET)
(compiled May 22 2014,16:03:01)
;
_diffrn_ambient_temperature 293
_diffrn_detector 'CCD plate'
_diffrn_detector_area_resol_mean 10.3575
_diffrn_measured_fraction_theta_full 0.98
_diffrn_measured_fraction_theta_max 0.95
_diffrn_measurement_device 'four-circle diffractometer'
_diffrn_measurement_device_type 'Xcalibur, Ruby, Gemini ultra'
_diffrn_measurement_method '\w scans'
_diffrn_radiation_monochromator graphite
_diffrn_radiation_probe x-ray
_diffrn_radiation_source 'X-ray tube'
_diffrn_radiation_type 'Mo K\a'
_diffrn_radiation_wavelength 0.71073
_diffrn_reflns_av_R_equivalents 0.0322
_diffrn_reflns_av_unetI/netI 0.0207
_diffrn_reflns_limit_h_max 17
_diffrn_reflns_limit_h_min -18
_diffrn_reflns_limit_index_m_1_max 3
_diffrn_reflns_limit_index_m_1_min -3
_diffrn_reflns_limit_k_max 18
_diffrn_reflns_limit_k_min -18
_diffrn_reflns_limit_l_max 9
_diffrn_reflns_limit_l_min -9
_diffrn_reflns_number 17243
_diffrn_reflns_theta_full 28.07
_diffrn_reflns_theta_max 28.68
_diffrn_reflns_theta_min 3.19
_diffrn_source 'Enhance (Mo) X-ray Source'
_exptl_absorpt_coefficient_mu 7.953
_exptl_absorpt_correction_T_max 0.733
_exptl_absorpt_correction_T_min 0.558
_exptl_absorpt_correction_type analytical
_exptl_absorpt_process_details
;
CrysAlisPro, Agilent Technologies,
Version 1.171.37.34 (release 22-05-2014 CrysAlis171 .NET)
(compiled May 22 2014,16:03:01)
Analytical numeric absorption correction using a multifaceted crystal
   model based on expressions derived by R.C. Clark & J.S. Reid.
(Clark, R. C. & Reid, J. S. (1995). Acta Cryst. A51, 887-897)
Empirical absorption correction using spherical harmonics,
 implemented in SCALE3 ABSPACK scaling algorithm.
;
_exptl_crystal_density_diffrn 3.6489
_exptl_crystal_description
;
;
_exptl_crystal_F_000 1170
_exptl_crystal_size_max 0.134
_exptl_crystal_size_mid 0.094
_exptl_crystal_size_min 0.051
_refine_diff_density_max 0.38
_refine_diff_density_min -0.35
_refine_ls_extinction_method none
_refine_ls_goodness_of_fit_gt 1.16
_refine_ls_goodness_of_fit_ref 1.16
_refine_ls_number_constraints 0
_refine_ls_number_parameters 130
_refine_ls_number_reflns 2193
_refine_ls_number_restraints 0
_refine_ls_R_factor_all 0.0289
_refine_ls_R_factor_gt 0.0200
_refine_ls_shift/su_max 0.0421
_refine_ls_shift/su_mean 0.0031
_refine_ls_structure_factor_coef F
_refine_ls_weighting_details w=1/(\s^2^(F)+0.0001F^2^)
_refine_ls_weighting_scheme sigma
_refine_ls_wR_factor_gt 0.0235
_refine_ls_wR_factor_ref 0.0259
_reflns_number_gt 1838
_reflns_number_total 2193
_reflns_threshold_expression I>3\s(I)
_cod_data_source_file dk5038sup1.cif
_cod_data_source_block I
_cod_depositor_comments
;
The following automatic conversions were performed:

'_diffrn_radiation_probe' value 'X-ray' changed to 'x-ray' according
to
/usr/data/users/saulius/crontab/automatic-downloads/rss-feeds/IUCr/lib/dictionaries/cif_core.dic
dictionary named 'cif_core.dic' version 2.4.2 from 2011-04-26.

Automatic conversion script
Id: cif_fix_values 4268 2015-11-12 08:31:59Z antanas 

 Adding full bibliography for 2107470.cif.

 Adding full bibliography for 2107470.cif.
;
_cod_original_cell_volume 1163.4(2)
_cod_original_formula_sum 'Cs3 O15 Sc1 Si6'
_cod_database_code 2107470

loop_
_space_group_symop_id
_space_group_symop_operation_xyz
1 x,y,z
2 -y,x-y,z
3 -x+y,-x,z
4 -y,-x,z
5 x,x-y,z
6 -x+y,y,z
7 x+0.6666666667,y+0.3333333333,z+0.3333333333
8 -y+0.6666666667,x-y+0.3333333333,z+0.3333333333
9 -x+y+0.6666666667,-x+0.3333333333,z+0.3333333333
10 -y+0.6666666667,-x+0.3333333333,z+0.3333333333
11 x+0.6666666667,x-y+0.3333333333,z+0.3333333333
12 -x+y+0.6666666667,y+0.3333333333,z+0.3333333333
13 x+0.3333333333,y+0.6666666667,z+0.6666666667
14 -y+0.3333333333,x-y+0.6666666667,z+0.6666666667
15 -x+y+0.3333333333,-x+0.6666666667,z+0.6666666667
16 -y+0.3333333333,-x+0.6666666667,z+0.6666666667
17 x+0.3333333333,x-y+0.6666666667,z+0.6666666667
18 -x+y+0.3333333333,y+0.6666666667,z+0.6666666667
19 -x,-y,-z
20 y,-x+y,-z
21 x-y,x,-z
22 y,x,-z
23 -x,-x+y,-z
24 x-y,-y,-z
25 -x+0.6666666667,-y+0.3333333333,-z+0.3333333333
26 y+0.6666666667,-x+y+0.3333333333,-z+0.3333333333
27 x-y+0.6666666667,x+0.3333333333,-z+0.3333333333
28 y+0.6666666667,x+0.3333333333,-z+0.3333333333
29 -x+0.6666666667,-x+y+0.3333333333,-z+0.3333333333
30 x-y+0.6666666667,-y+0.3333333333,-z+0.3333333333
31 -x+0.3333333333,-y+0.6666666667,-z+0.6666666667
32 y+0.3333333333,-x+y+0.6666666667,-z+0.6666666667
33 x-y+0.3333333333,x+0.6666666667,-z+0.6666666667
34 y+0.3333333333,x+0.6666666667,-z+0.6666666667
35 -x+0.3333333333,-x+y+0.6666666667,-z+0.6666666667
36 x-y+0.3333333333,-y+0.6666666667,-z+0.6666666667

loop_
_space_group_symop_ssg_id
_space_group_symop_ssg_operation_algebraic
1 x1,x2,x3,x4
2 -x2,x1-x2,x3,x4
3 -x2,-x1,x3,x4+1/2
4 -x1,-x2,-x3,-x4
5 -x1+x2,-x1,x3,x4
6 x1,x1-x2,x3,x4+1/2
7 x2,-x1+x2,-x3,-x4
8 -x1+x2,x2,x3,x4+1/2
9 x1-x2,x1,-x3,-x4
10 x2,x1,-x3,-x4+1/2
11 -x1,-x1+x2,-x3,-x4+1/2
12 x1-x2,-x2,-x3,-x4+1/2
13 x1+1/3,x2+2/3,x3+2/3,x4+1/3
14 -x2+1/3,x1-x2+2/3,x3+2/3,x4+1/3
15 -x2+1/3,-x1+2/3,x3+2/3,x4+5/6
16 -x1+1/3,-x2+2/3,-x3+2/3,-x4+1/3
17 -x1+x2+1/3,-x1+2/3,x3+2/3,x4+1/3
18 x1+1/3,x1-x2+2/3,x3+2/3,x4+5/6
19 x2+1/3,-x1+x2+2/3,-x3+2/3,-x4+1/3
20 -x1+x2+1/3,x2+2/3,x3+2/3,x4+5/6
21 x1-x2+1/3,x1+2/3,-x3+2/3,-x4+1/3
22 x2+1/3,x1+2/3,-x3+2/3,-x4+5/6
23 -x1+1/3,-x1+x2+2/3,-x3+2/3,-x4+5/6
24 x1-x2+1/3,-x2+2/3,-x3+2/3,-x4+5/6
25 x1+2/3,x2+1/3,x3+1/3,x4+2/3
26 -x2+2/3,x1-x2+1/3,x3+1/3,x4+2/3
27 -x2+2/3,-x1+1/3,x3+1/3,x4+1/6
28 -x1+2/3,-x2+1/3,-x3+1/3,-x4+2/3
29 -x1+x2+2/3,-x1+1/3,x3+1/3,x4+2/3
30 x1+2/3,x1-x2+1/3,x3+1/3,x4+1/6
31 x2+2/3,-x1+x2+1/3,-x3+1/3,-x4+2/3
32 -x1+x2+2/3,x2+1/3,x3+1/3,x4+1/6
33 x1-x2+2/3,x1+1/3,-x3+1/3,-x4+2/3
34 x2+2/3,x1+1/3,-x3+1/3,-x4+1/6
35 -x1+2/3,-x1+x2+1/3,-x3+1/3,-x4+1/6
36 x1-x2+2/3,-x2+1/3,-x3+1/3,-x4+1/6

loop_
_atom_site_label
_atom_site_type_symbol
_atom_site_fract_x
_atom_site_fract_y
_atom_site_fract_z
_atom_site_adp_type
_atom_site_U_iso_or_equiv
_atom_site_site_symmetry_multiplicity
_atom_site_occupancy
_atom_site_calc_flag
Cs1 Cs 0.5 0 0.5 Uani 0.02358(8) 9 1 d
Sc1 Sc 0 0 0 Uani 0.00520(19) 3 1 d
Si1 Si 0.102025(18) 0.20405(4) 0.36553(6) Uani 0.00563(15) 18 1 d
O1 O 0.18212(8) 0.18212(8) 0.5 Uani 0.0129(4) 18 1 d
O2 O 0.166666 0.333333 0.333333 Uani 0.0133(7) 9 1 d
O3 O 0.07041(5) 0.14082(10) 0.17032(17) Uani 0.0139(4) 18 1 d

loop_
_atom_site_aniso_label
_atom_site_aniso_type_symbol
_atom_site_aniso_U_11
_atom_site_aniso_U_22
_atom_site_aniso_U_33
_atom_site_aniso_U_12
_atom_site_aniso_U_13
_atom_site_aniso_U_23
Cs1 Cs 0.03067(13) 0.02203(11) 0.01517(11) 0.01102(5) -0.00410(3) -0.00820(7)
Sc1 Sc 0.0060(2) 0.0060(2) 0.0036(3) 0.00300(11) 0 0
Si1 Si 0.00639(16) 0.0050(2) 0.0050(2) 0.00252(11) 0.00015(8) 0.00030(17)
O1 O 0.0143(4) 0.0143(4) 0.0124(6) 0.0089(5) -0.0021(2) 0.0021(2)
O2 O 0.0130(10) 0.0061(8) 0.0183(10) 0.0031(4) 0.0007(3) 0.0015(7)
O3 O 0.0172(5) 0.0127(6) 0.0101(6) 0.0064(3) -0.0022(2) -0.0043(5)

loop_
_atom_site_displace_Fourier_atom_site_label
_atom_site_displace_Fourier_axis
_atom_site_displace_Fourier_wave_vector_seq_id
_atom_site_displace_Fourier_param_cos
_atom_site_displace_Fourier_param_sin
Cs1 x 1 0 0.05370(2)
Cs1 y 1 0 0
Cs1 z 1 0 0
Cs1 x 2 0 0.000308(9)
Cs1 y 2 0 0.000617(19)
Cs1 z 2 0 -0.00535(3)
Cs1 x 3 0 0.00070(3)
Cs1 y 3 0 0
Cs1 z 3 0 0
Sc1 x 1 0 0
Sc1 y 1 0 0
Sc1 z 1 0 0
Sc1 x 2 0 0
Sc1 y 2 0 0
Sc1 z 2 0 -0.00319(13)
Sc1 x 3 0 0
Sc1 y 3 0 0
Sc1 z 3 0 0
Si1 x 1 0.03790(4) 0.00370(5)
Si1 y 1 0 0
Si1 z 1 0 0
Si1 x 2 0.00036(2) -0.00073(2)
Si1 y 2 0.00071(5) -0.00146(5)
Si1 z 2 -0.00021(9) -0.00331(8)
Si1 x 3 -0.00022(6) -0.00002(6)
Si1 y 3 0 0
Si1 z 3 0 0
O1 x 1 0.01905(7) 0.03177(12)
O1 y 1 -0.01905(7) 0.03177(12)
O1 z 1 0.0161(2) 0
O1 x 2 0.00394(12) 0.00180(7)
O1 y 2 0.00394(12) -0.00180(7)
O1 z 2 0 -0.0031(2)
O1 x 3 -0.00027(8) -0.00173(13)
O1 y 3 0.00027(8) -0.00173(13)
O1 z 3 0.0015(3) 0
O2 x 1 0.06076(16) -0.03508(9)
O2 y 1 0 0
O2 z 1 0 0
O2 x 2 0.00148(8) 0.00086(4)
O2 y 2 0.00297(15) 0.00171(9)
O2 z 2 -0.0076(3) -0.00436(17)
O2 x 3 0 0.0031(3)
O2 y 3 0 0
O2 z 3 0 0
O3 x 1 0.04169(12) 0.01087(12)
O3 y 1 0 0
O3 z 1 0 0
O3 x 2 -0.00224(6) -0.00043(6)
O3 y 2 -0.00448(12) -0.00087(12)
O3 z 2 0.0020(2) -0.0033(2)
O3 x 3 -0.00008(14) -0.00055(15)
O3 y 3 0 0
O3 z 3 0 0

loop_
_atom_site_Fourier_wave_vector_seq_id
_jana_atom_site_fourier_wave_vector_q1_coeff
1 1
2 2
3 3

loop_
_atom_site_U_Fourier_atom_site_label
_atom_site_U_Fourier_tens_elem
_atom_site_U_Fourier_wave_vector_seq_id
_atom_site_U_Fourier_param_cos
_atom_site_U_Fourier_param_sin
Cs1 U11 1 0.01314(10) 0
Cs1 U22 1 0 0
Cs1 U33 1 0 0
Cs1 U12 1 0.01314(10) 0
Cs1 U13 1 -0.00413(10) 0
Cs1 U23 1 0 0
Cs1 U11 2 0.01145(15) 0
Cs1 U22 2 0.00158(12) 0
Cs1 U33 2 -0.00027(11) 0
Cs1 U12 2 0.00079(6) 0
Cs1 U13 2 -0.00019(5) 0
Cs1 U23 2 -0.00038(9) 0
Cs1 U11 3 0.00339(11) 0
Cs1 U22 3 0 0
Cs1 U33 3 0 0
Cs1 U12 3 0.00339(11) 0
Cs1 U13 3 0.00005(12) 0
Cs1 U23 3 0 0
Sc1 U11 1 0 0
Sc1 U22 1 0 0
Sc1 U33 1 0 0
Sc1 U12 1 0 0
Sc1 U13 1 0 0
Sc1 U23 1 0 0
Sc1 U11 2 -0.0010(3) 0
Sc1 U22 2 -0.0010(3) 0
Sc1 U33 2 0.0013(4) 0
Sc1 U12 2 -0.00051(14) 0
Sc1 U13 2 0 0
Sc1 U23 2 0 0
Sc1 U11 3 0 0
Sc1 U22 3 0 0
Sc1 U33 3 0 0
Sc1 U12 3 0 0
Sc1 U13 3 0 0
Sc1 U23 3 0 0
Si1 U11 1 0.0002(2) -0.00012(19)
Si1 U22 1 0 0
Si1 U33 1 0 0
Si1 U12 1 0.0002(2) -0.00012(19)
Si1 U13 1 0.0001(2) -0.0004(2)
Si1 U23 1 0 0
Si1 U11 2 -0.0006(3) -0.0006(2)
Si1 U22 2 0.0002(3) 0.0001(3)
Si1 U33 2 0.0003(3) 0.0003(3)
Si1 U12 2 0.00010(14) 0.00004(14)
Si1 U13 2 -0.00006(11) -0.00012(11)
Si1 U23 2 -0.0001(2) -0.0002(2)
Si1 U11 3 -0.0006(2) 0.0006(2)
Si1 U22 3 0 0
Si1 U33 3 0 0
Si1 U12 3 -0.0006(2) 0.0006(2)
Si1 U13 3 0.0000(3) -0.0005(3)
Si1 U23 3 0 0
O1 U11 1 0.0020(6) -0.0059(7)
O1 U22 1 -0.0020(6) -0.0059(6)
O1 U33 1 0 0.0004(9)
O1 U12 1 0 -0.0052(7)
O1 U13 1 0.0010(6) -0.0003(3)
O1 U23 1 0.0010(6) 0.0003(3)
O1 U11 2 0.0002(7) -0.0022(6)
O1 U22 2 0.0002(7) 0.0022(6)
O1 U33 2 0.0011(8) 0
O1 U12 2 -0.0001(8) 0
O1 U13 2 0.0000(4) -0.0023(6)
O1 U23 2 0.0000(4) -0.0023(6)
O1 U11 3 -0.0020(8) 0.0002(8)
O1 U22 3 0.0020(8) 0.0002(8)
O1 U33 3 0 -0.0011(11)
O1 U12 3 0 0.0012(9)
O1 U13 3 -0.0014(7) -0.0005(4)
O1 U23 3 -0.0014(7) 0.0005(4)
O2 U11 1 0.0016(5) 0.0028(9)
O2 U22 1 0 0
O2 U33 1 0 0
O2 U12 1 0.0016(5) 0.0028(9)
O2 U13 1 -0.0027(6) -0.0046(10)
O2 U23 1 0 0
O2 U11 2 -0.0018(8) 0.0030(14)
O2 U22 2 -0.0008(6) 0.0013(10)
O2 U33 2 0.0000(7) -0.0001(12)
O2 U12 2 -0.0004(3) 0.0007(5)
O2 U13 2 0.0006(2) -0.0011(4)
O2 U23 2 0.0013(5) -0.0022(8)
O2 U11 3 -0.0033(11) 0
O2 U22 3 0 0
O2 U33 3 0 0
O2 U12 3 -0.0033(11) 0
O2 U13 3 0.0032(13) 0
O2 U23 3 0 0
O3 U11 1 -0.0035(6) 0.0005(6)
O3 U22 1 0 0
O3 U33 1 0 0
O3 U12 1 -0.0035(6) 0.0005(6)
O3 U13 1 0.0013(6) 0.0009(6)
O3 U23 1 0 0
O3 U11 2 -0.0009(8) -0.0033(7)
O3 U22 2 0.0004(8) -0.0011(8)
O3 U33 2 0.0002(8) -0.0017(8)
O3 U12 2 0.0002(4) -0.0005(4)
O3 U13 2 -0.0002(3) 0.0008(3)
O3 U23 2 -0.0004(7) 0.0015(7)
O3 U11 3 0.0012(7) 0.0006(7)
O3 U22 3 0 0
O3 U33 3 0 0
O3 U12 3 0.0012(7) 0.0006(7)
O3 U13 3 0.0000(8) -0.0008(8)
O3 U23 3 0 0

loop_
_atom_type_symbol
_atom_type_scat_dispersion_real
_atom_type_scat_dispersion_imag
_atom_type_scat_source
Cs -0.3680 2.1192 'International Tables Vol C tables 4.2.6.8 and 6.1.1.1'
O 0.0106 0.0060 'International Tables Vol C tables 4.2.6.8 and 6.1.1.1'
Sc 0.2519 0.3716 'International Tables Vol C tables 4.2.6.8 and 6.1.1.1'
Si 0.0817 0.0704 'International Tables Vol C tables 4.2.6.8 and 6.1.1.1'

loop_
_cell_wave_vector_seq_id
_cell_wave_vector_x
_cell_wave_vector_y
_cell_wave_vector_z
1 0.000000 0.000000 0.141530

loop_
_geom_bond_atom_site_label_1
_geom_bond_atom_site_label_2
_geom_bond_site_ssg_symmetry_2
_geom_bond_distance_av
_geom_bond_distance_min
_geom_bond_distance_max
Cs1 O1 13_5445 3.274(4) 3.187(5) 3.405(5)
Cs1 O1 27_5555 3.274(4) 3.187(5) 3.405(5)
Cs1 O1 29_5555 3.275(4) 3.187(5) 3.406(5)
Cs1 O1 20_5445 3.276(4) 3.187(5) 3.406(5)
Cs1 O3 26_5555 3.505(6) 3.204(6) 3.829(6)
Cs1 O3 29_5555 3.511(4) 3.204(4) 3.830(4)
Cs1 O3 19_5455 3.507(6) 3.204(6) 3.829(6)
Cs1 O3 21_5455 3.508(4) 3.204(4) 3.830(4)
Sc1 O3 . 2.111(2) 2.100(2) 2.122(2)
Sc1 O3 2_5555 2.111(2) 2.100(3) 2.122(3)
Sc1 O3 4_5555 2.111(2) 2.100(2) 2.122(2)
Sc1 O3 5_5555 2.111(5) 2.100(6) 2.121(6)
Sc1 O3 7_5555 2.111(2) 2.100(3) 2.122(3)
Sc1 O3 9_5555 2.111(5) 2.100(6) 2.121(6)
Si1 O1 . 1.633(5) 1.614(5) 1.653(5)
Si1 O1 8_5555 1.633(5) 1.614(7) 1.653(7)
Si1 O2 . 1.628(2) 1.611(3) 1.639(3)
Si1 O3 . 1.569(2) 1.567(2) 1.571(2)
